data_4003030
loop_
_publ_author_name
'Owens-Baird, Bryan'
'Xu, Junyuan'
'Petrovykh, Dmitri Y.'
'Bondarchuk, Oleksandr'
'Ziouani, Yasmine'
'Gonz\'alez-Ballesteros, Noelia'
'Yox, Philip'
'Sapountzi, Foteini M.'
'Niemantsverdriet, Hans'
'Kolen&#x2019;ko, Yury V.'
'Kovnir, Kirill'

_publ_section_title
;
 NiP2: A Story of Two Divergent Polymorphic Multifunctional Materials
;
_journal_issue 9
_journal_name_full 'Chemistry of Materials'
_journal_page_first 3407
_journal_paper_doi 10.1021/acs.chemmater.9b00565
_journal_volume 31
_journal_year 2019
_chemical_formula_sum 'Ni P2'
_chemical_formula_weight 120.65
_space_group_crystal_system monoclinic
_space_group_IT_number 15
_space_group_name_Hall '-C 2yc'
_space_group_name_H-M_alt 'C 1 2/c 1'
_symmetry_space_group_name_Hall '-C 2yc'
_symmetry_space_group_name_H-M 'C 1 2/c 1'
_atom_sites_solution_primary direct
_atom_sites_solution_secondary difmap
_audit_creation_method SHELXL-2014/7
_cell_angle_alpha 90
_cell_angle_beta 119.628(2)
_cell_angle_gamma 90
_cell_formula_units_Z 4
_cell_length_a 6.3742(3)
_cell_length_b 5.6156(3)
_cell_length_c 5.6288(3)
_cell_measurement_reflns_used 5128
_cell_measurement_temperature 100(2)
_cell_measurement_theta_max 36.385
_cell_measurement_theta_min 5.17
_cell_volume 175.139(16)
_computing_cell_refinement 'SAINT (8.34a) (Bruker, 2013)'
_computing_data_collection 'Apex3 (2016.9) (Bruker, 2016)'
_computing_data_reduction 'SAINT (8.34a) (Bruker, 2013)'
_computing_molecular_graphics 'Bruker SHELXTL'
_computing_publication_material 'Bruker SHELXTL'
_computing_structure_refinement 'SHELXL-2016/6 (Sheldrick, 2016)'
_computing_structure_solution 'SHELXT (Sheldrick, 2014)'
_diffrn_ambient_temperature 100(2)
_diffrn_measured_fraction_theta_full 1.000
_diffrn_measured_fraction_theta_max 1.000
_diffrn_measurement_device_type 'Bruker Photon100 CMOS'
_diffrn_measurement_method 'profile scans from /w and /p scans'
_diffrn_radiation_type MoK\a
_diffrn_radiation_wavelength 0.71073
_diffrn_reflns_av_R_equivalents 0.0617
_diffrn_reflns_av_unetI/netI 0.0287
_diffrn_reflns_Laue_measured_fraction_full 1.000
_diffrn_reflns_Laue_measured_fraction_max 1.000
_diffrn_reflns_limit_h_max 10
_diffrn_reflns_limit_h_min -10
_diffrn_reflns_limit_k_max 9
_diffrn_reflns_limit_k_min -9
_diffrn_reflns_limit_l_max 9
_diffrn_reflns_limit_l_min -9
_diffrn_reflns_number 5128
_diffrn_reflns_point_group_measured_fraction_full 1.000
_diffrn_reflns_point_group_measured_fraction_max 1.000
_diffrn_reflns_theta_full 25.242
_diffrn_reflns_theta_max 36.385
_diffrn_reflns_theta_min 5.169
_diffrn_source Micro-source
_exptl_absorpt_coefficient_mu 12.310
_exptl_absorpt_correction_T_max 0.7471
_exptl_absorpt_correction_T_min 0.4579
_exptl_absorpt_correction_type multi-scan
_exptl_absorpt_process_details 'SADABS 2016/2 (Sheldrick, 2016)'
_exptl_crystal_colour Silver
_exptl_crystal_density_diffrn 4.576
_exptl_crystal_density_meas ?
_exptl_crystal_density_method 'not measured'
_exptl_crystal_description Block
_exptl_crystal_F_000 232
_exptl_crystal_size_max 0.12
_exptl_crystal_size_mid 0.10
_exptl_crystal_size_min 0.07
_refine_diff_density_max 0.923
_refine_diff_density_min -1.074
_refine_diff_density_rms 0.239
_refine_ls_extinction_coef 0.117(5)
_refine_ls_extinction_expression Fc^*^=kFc[1+0.001xFc^2^\l^3^/sin(2\q)]^-1/4^
_refine_ls_extinction_method 'SHELXL-2014/7 (Sheldrick 2014'
_refine_ls_goodness_of_fit_ref 1.228
_refine_ls_hydrogen_treatment undef
_refine_ls_matrix_type full
_refine_ls_number_parameters 17
_refine_ls_number_reflns 425
_refine_ls_number_restraints 0
_refine_ls_restrained_S_all 1.228
_refine_ls_R_factor_all 0.0184
_refine_ls_R_factor_gt 0.0179
_refine_ls_shift/su_max 0.000
_refine_ls_shift/su_mean 0.000
_refine_ls_structure_factor_coef Fsqd
_refine_ls_weighting_details 'w=1/[\s^2^(Fo^2^)+(0.0114P)^2^+0.0482P] where P=(Fo^2^+2Fc^2^)/3'
_refine_ls_weighting_scheme calc
_refine_ls_wR_factor_gt 0.0392
_refine_ls_wR_factor_ref 0.0394
_reflns_Friedel_coverage 0.000
_reflns_number_gt 415
_reflns_number_total 425
_reflns_threshold_expression 'I > 2\s(I)'
_cod_data_source_file cm9b00565_si_003.cif
_cod_data_source_block PY_209_NiP2less_0m
_cod_depositor_comments
;
The following automatic conversions were performed:

'_exptl_crystal_density_meas' value 'not measured' was changed to '?'
- the value is perceived as not measured.

Automatic conversion script
Id: cif_fix_values 4973 2017-02-22 13:04:09Z antanas 
;
_cod_original_cell_volume 175.140(16)
_cod_database_code 4003030
_shelx_shelxl_version_number 2014/7
_shelx_space_group_comment
;
The symmetry employed for this shelxl refinement is uniquely defined
by the following loop, which should always be used as a source of
symmetry information in preference to the above space-group names.
They are only intended as comments.
;

loop_
_space_group_symop_operation_xyz
'x, y, z'
'-x, y, -z+1/2'
'x+1/2, y+1/2, z'
'-x+1/2, y+1/2, -z+1/2'
'-x, -y, -z'
'x, -y, z-1/2'
'-x+1/2, -y+1/2, -z'
'x+1/2, -y+1/2, z-1/2'

loop_
_atom_site_label
_atom_site_type_symbol
_atom_site_fract_x
_atom_site_fract_y
_atom_site_fract_z
_atom_site_U_iso_or_equiv
_atom_site_adp_type
_atom_site_occupancy
_atom_site_site_symmetry_order
_atom_site_calc_flag
_atom_site_refinement_flags_posn
_atom_site_refinement_flags_occupancy
Ni1 Ni 0.2500 0.2500 0.0000 0.00281(9) Uani 1 2 d S P
P1 P 0.19891(5) 0.11511(5) 0.33609(5) 0.00304(9) Uani 1 1 d . .

loop_
_atom_site_aniso_label
_atom_site_aniso_U_11
_atom_site_aniso_U_22
_atom_site_aniso_U_33
_atom_site_aniso_U_23
_atom_site_aniso_U_13
_atom_site_aniso_U_12
Ni1 0.00408(12) 0.00272(12) 0.00242(11) -0.00021(5) 0.00220(8) -0.00038(5)
P1 0.00349(14) 0.00332(14) 0.00261(12) 0.00015(8) 0.00175(10) 0.00008(8)

loop_
_atom_type_symbol
_atom_type_description
_atom_type_scat_dispersion_real
_atom_type_scat_dispersion_imag
_atom_type_scat_source
P P 0.1023 0.0942 'International Tables Vol C Tables 4.2.6.8 and 6.1.1.4'
Ni Ni 0.3393 1.1124 'International Tables Vol C Tables 4.2.6.8 and 6.1.1.4'

loop_
_geom_angle_atom_site_label_1
_geom_angle_atom_site_label_2
_geom_angle_atom_site_label_3
_geom_angle
_geom_angle_site_symmetry_1
_geom_angle_site_symmetry_3
P1 Ni1 P1 180.000(16) 6 4
P1 Ni1 P1 90.822(7) 6 7
P1 Ni1 P1 89.178(7) 4 7
P1 Ni1 P1 89.178(7) 6 .
P1 Ni1 P1 90.822(7) 4 .
P1 Ni1 P1 180.000(14) 7 .
Ni1 P1 Ni1 128.608(12) 4_545 .
Ni1 P1 P1 111.375(18) 4_545 7_556
Ni1 P1 P1 111.783(18) . 7_556
Ni1 P1 P1 94.768(9) 4_545 2
Ni1 P1 P1 104.259(16) . 2
P1 P1 P1 99.499(19) 7_556 2

loop_
_geom_bond_atom_site_label_1
_geom_bond_atom_site_label_2
_geom_bond_distance
_geom_bond_site_symmetry_2
Ni1 P1 2.2055(3) 6
Ni1 P1 2.2055(3) 4
Ni1 P1 2.2063(3) 7
Ni1 P1 2.2063(3) .
P1 Ni1 2.2054(3) 4_545
P1 P1 2.2217(5) 7_556
P1 P1 2.2225(6) 2
